data_2022444
loop_
_publ_author_name
'Peloquin, Andrew J.'
'Ragusa, Arianna C.'
'McMillen, Colin D.'
'Pennington, William T.'

_publ_section_title
;
 The reaction of thiourea and 1,3-dimethylthiourea towards organoiodines:
 oxidative bond formation and halogen bonding
;
_journal_coeditor_code VP3021
_journal_issue 10
_journal_name_full 'Acta Crystallographica Section C'
_journal_page_first
;
;
_journal_paper_doi 10.1107/S205322962100869X
_journal_volume 77
_journal_year 2021
_chemical_formula_iupac 'C6 F3 I3, C3 H8 N2 S'
_chemical_formula_moiety 'C6 F3 I3, C3 H8 N2 S'
_chemical_formula_sum 'C9 H8 F3 I3 N2 S'
_chemical_formula_weight 613.93
_chemical_name_systematic
;
1,3-Dimethylthiourea--1,3,5-trifluoro-2,4,6-triiodobenzene (1/1)
;
_space_group_crystal_system triclinic
_space_group_IT_number 2
_space_group_name_Hall '-P 1'
_space_group_name_H-M_alt 'P -1'
_atom_sites_solution_hydrogens mixed
_atom_sites_solution_primary dual
_atom_sites_solution_secondary difmap
_audit_creation_method
;
Olex2 1.3
(compiled 2020.11.12 svn.r5f609507 for OlexSys, GUI svn.r6272)
;
_cell_angle_alpha 79.871(3)
_cell_angle_beta 83.011(3)
_cell_angle_gamma 74.410(3)
_cell_formula_units_Z 2
_cell_length_a 7.5014(6)
_cell_length_b 9.1065(8)
_cell_length_c 11.8534(10)
_cell_measurement_reflns_used 9841
_cell_measurement_temperature 100(2)
_cell_measurement_theta_max 26.43
_cell_measurement_theta_min 2.35
_cell_volume 765.41(11)
_computing_cell_refinement
;
SAINT (Bruker, 2017)
;
_computing_data_collection
;
APEX3 (Bruker, 2017)
;
_computing_data_reduction
;
SAINT (Bruker, 2017)
;
_computing_molecular_graphics
;
Mercury (Macrae <i>et al.</i>, 2020)
;
_computing_publication_material
;
publCIF (Westrip, 2010) and OLEX2 (Dolomanov <i>et al.</i>,
2009)
;
_computing_structure_refinement
;
SHELXL2018 (Sheldrick, 2015<i>b</i>)
;
_computing_structure_solution
;
SHELXT2018 (Sheldrick, 2015<i>a</i>)
;
_diffrn_ambient_temperature 99.99
_diffrn_measured_fraction_theta_full 0.991
_diffrn_measured_fraction_theta_max 0.992
_diffrn_measurement_device_type 'Bruker D8 Venture Photon 2'
_diffrn_measurement_method '\f and \w scans'
_diffrn_radiation_type MoK\a
_diffrn_radiation_wavelength 0.71073
_diffrn_reflns_av_R_equivalents 0.0235
_diffrn_reflns_av_unetI/netI 0.0148
_diffrn_reflns_limit_h_max 9
_diffrn_reflns_limit_h_min -9
_diffrn_reflns_limit_k_max 11
_diffrn_reflns_limit_k_min -11
_diffrn_reflns_limit_l_max 14
_diffrn_reflns_limit_l_min -14
_diffrn_reflns_number 19222
_diffrn_reflns_theta_full 25.242
_diffrn_reflns_theta_max 26.433
_diffrn_reflns_theta_min 2.348
_diffrn_source 'Incoatec I\mS'
_diffrn_source_current 1.0
_diffrn_source_power 0.05
_diffrn_source_voltage 50.0
_diffrn_standards_number 0
_exptl_absorpt_coefficient_mu 6.277
_exptl_absorpt_correction_T_max 0.7454
_exptl_absorpt_correction_T_min 0.6598
_exptl_absorpt_correction_type multi-scan
_exptl_absorpt_process_details
;
(SADABS; Bruker, 2017)
;
_exptl_crystal_colour colourless
_exptl_crystal_density_diffrn 2.664
_exptl_crystal_density_method 'not measured'
_exptl_crystal_description block
_exptl_crystal_F_000 556
_exptl_crystal_size_max 0.155
_exptl_crystal_size_mid 0.155
_exptl_crystal_size_min 0.112
_refine_diff_density_max 0.312
_refine_diff_density_min -0.258
_refine_ls_extinction_method none
_refine_ls_goodness_of_fit_ref 1.103
_refine_ls_hydrogen_treatment mixed
_refine_ls_matrix_type full
_refine_ls_number_parameters 173
_refine_ls_number_reflns 3136
_refine_ls_number_restraints 0
_refine_ls_restrained_S_all 1.103
_refine_ls_R_factor_all 0.0108
_refine_ls_R_factor_gt 0.0105
_refine_ls_shift/su_max 0.003
_refine_ls_shift/su_mean 0.000
_refine_ls_structure_factor_coef Fsqd
_refine_ls_weighting_details 'w=1/[\s^2^(Fo^2^)+(0.0027P)^2^+0.5036P] where P=(Fo^2^+2Fc^2^)/3'
_refine_ls_weighting_scheme calc
_refine_ls_wR_factor_gt 0.0242
_refine_ls_wR_factor_ref 0.0244
_reflns_number_gt 3075
_reflns_number_total 3136
_reflns_threshold_expression 'I > 2\s(I)'
_cod_data_source_file vp3021sup1.cif
_cod_data_source_block 7
_cod_database_code 2022444
_shelx_space_group_comment
;
The symmetry employed for this shelxl refinement is uniquely defined
by the following loop, which should always be used as a source of
symmetry information in preference to the above space-group names.
They are only intended as comments.
;
_shelx_estimated_absorpt_t_min 0.443
_shelx_estimated_absorpt_t_max 0.540

loop_
_space_group_symop_operation_xyz
'x, y, z'
'-x, -y, -z'

loop_
_atom_site_type_symbol
_atom_site_label
_atom_site_fract_x
_atom_site_fract_y
_atom_site_fract_z
_atom_site_U_iso_or_equiv
_atom_site_adp_type
_atom_site_calc_flag
_atom_site_occupancy
_atom_site_disorder_assembly
_atom_site_disorder_group
I I1 0.75725(2) 0.31998(2) 0.81611(2) 0.01463(3) Uani d 1 . .
I I2 0.79515(2) 0.87867(2) 0.45987(2) 0.01644(3) Uani d 1 . .
I I3 0.72964(2) 0.29766(2) 0.30857(2) 0.01354(3) Uani d 1 . .
F F1 0.79845(14) 0.65146(12) 0.69756(9) 0.0170(2) Uani d 1 . .
F F2 0.75836(15) 0.63852(12) 0.30796(9) 0.0192(2) Uani d 1 . .
F F3 0.70683(15) 0.21127(12) 0.58317(9) 0.0173(2) Uani d 1 . .
C C1 0.7551(2) 0.4277(2) 0.64448(15) 0.0130(3) Uani d 1 . .
C C2 0.7765(2) 0.5763(2) 0.61403(15) 0.0133(3) Uani d 1 . .
C C3 0.7750(2) 0.65157(19) 0.50197(15) 0.0135(3) Uani d 1 . .
C C4 0.7571(2) 0.5695(2) 0.41807(15) 0.0133(3) Uani d 1 . .
C C5 0.7379(2) 0.4196(2) 0.44187(15) 0.0127(3) Uani d 1 . .
C C6 0.7335(2) 0.35391(19) 0.55622(15) 0.0132(3) Uani d 1 . .
S S1 0.24620(6) 0.85328(5) 0.91900(4) 0.01561(9) Uani d 1 . .
N N2 0.4476(2) 1.05856(19) 0.85184(13) 0.0156(3) Uani d 1 . .
H H1N1 0.459(3) 1.144(3) 0.8489(19) 0.020(6) Uiso d 1 . .
N N1 0.1924(2) 1.13121(18) 0.97550(14) 0.0164(3) Uani d 1 . .
H H1N2 0.099(3) 1.113(3) 1.0041(19) 0.019(6) Uiso d 1 . .
C C9 0.5780(2) 0.9580(2) 0.77948(15) 0.0171(4) Uani d 1 . .
H H7A 0.535590 0.978718 0.701895 0.026 Uiso calc 1 . .
H H7B 0.585126 0.850100 0.812051 0.026 Uiso calc 1 . .
H H7C 0.701019 0.977451 0.775811 0.026 Uiso calc 1 . .
C C7 0.2992(2) 1.0268(2) 0.91426(15) 0.0142(3) Uani d 1 . .
C C8 0.2193(3) 1.2827(2) 0.97788(17) 0.0197(4) Uani d 1 . .
H H9A 0.199510 1.345672 0.902228 0.030 Uiso calc 1 . .
H H9B 0.346003 1.272022 0.997090 0.030 Uiso calc 1 . .
H H9C 0.130395 1.332740 1.035916 0.030 Uiso calc 1 . .

loop_
_atom_site_aniso_label
_atom_site_aniso_U_11
_atom_site_aniso_U_22
_atom_site_aniso_U_33
_atom_site_aniso_U_12
_atom_site_aniso_U_13
_atom_site_aniso_U_23
I1 0.01697(6) 0.01593(6) 0.01194(6) -0.00672(4) -0.00179(4) -0.00015(4)
I2 0.01838(6) 0.00930(6) 0.02090(6) -0.00306(4) -0.00109(4) -0.00125(4)
I3 0.01542(6) 0.01303(6) 0.01307(6) -0.00442(4) -0.00170(4) -0.00268(4)
F1 0.0222(5) 0.0149(5) 0.0161(5) -0.0060(4) -0.0026(4) -0.0052(4)
F2 0.0297(6) 0.0152(5) 0.0123(5) -0.0069(4) -0.0026(4) 0.0016(4)
F3 0.0247(6) 0.0127(5) 0.0168(5) -0.0096(4) -0.0025(4) 0.0003(4)
C1 0.0111(8) 0.0144(8) 0.0131(8) -0.0031(6) -0.0008(6) -0.0008(7)
C2 0.0119(8) 0.0138(8) 0.0145(8) -0.0019(6) -0.0015(6) -0.0049(7)
C3 0.0123(8) 0.0094(8) 0.0185(9) -0.0028(6) -0.0003(7) -0.0015(7)
C4 0.0130(8) 0.0135(8) 0.0118(8) -0.0026(6) -0.0011(6) 0.0011(6)
C5 0.0124(8) 0.0120(8) 0.0142(8) -0.0027(6) -0.0019(6) -0.0035(6)
C6 0.0123(8) 0.0103(8) 0.0166(9) -0.0033(6) -0.0009(7) -0.0005(7)
S1 0.0190(2) 0.0163(2) 0.0134(2) -0.00835(17) 0.00163(16) -0.00306(16)
N2 0.0166(8) 0.0138(8) 0.0173(8) -0.0062(6) 0.0010(6) -0.0024(6)
N1 0.0150(8) 0.0187(8) 0.0168(8) -0.0062(6) 0.0015(6) -0.0044(6)
C9 0.0160(9) 0.0204(9) 0.0148(9) -0.0058(7) 0.0025(7) -0.0031(7)
C7 0.0147(8) 0.0180(9) 0.0103(8) -0.0043(7) -0.0044(6) 0.0000(7)
C8 0.0239(10) 0.0169(9) 0.0198(9) -0.0061(7) -0.0011(7) -0.0055(7)

loop_
_atom_type_symbol
_atom_type_description
_atom_type_scat_dispersion_real
_atom_type_scat_dispersion_imag
_atom_type_scat_source
C C 0.0033 0.0016 'International Tables Vol C Tables 4.2.6.8 and 6.1.1.4'
H H 0.0000 0.0000 'International Tables Vol C Tables 4.2.6.8 and 6.1.1.4'
F F 0.0171 0.0103 'International Tables Vol C Tables 4.2.6.8 and 6.1.1.4'
I I -0.4742 1.8119 'International Tables Vol C Tables 4.2.6.8 and 6.1.1.4'
N N 0.0061 0.0033 'International Tables Vol C Tables 4.2.6.8 and 6.1.1.4'
S S 0.1246 0.1234 'International Tables Vol C Tables 4.2.6.8 and 6.1.1.4'

loop_
_geom_angle_atom_site_label_1
_geom_angle_atom_site_label_2
_geom_angle_atom_site_label_3
_geom_angle_site_symmetry_1
_geom_angle_site_symmetry_3
_geom_angle
_geom_angle_publ_flag
C2 C1 I1 . . 121.34(13) ?
C2 C1 C6 . . 116.81(16) ?
C6 C1 I1 . . 121.85(13) ?
F1 C2 C1 . . 118.46(15) ?
F1 C2 C3 . . 118.46(15) ?
C3 C2 C1 . . 123.08(16) ?
C2 C3 I2 . . 122.17(13) ?
C2 C3 C4 . . 116.88(16) ?
C4 C3 I2 . . 120.95(13) ?
F2 C4 C3 . . 118.33(15) ?
F2 C4 C5 . . 118.43(15) ?
C3 C4 C5 . . 123.24(16) ?
C4 C5 I3 . . 120.86(13) ?
C6 C5 I3 . . 122.43(12) ?
C6 C5 C4 . . 116.64(15) ?
F3 C6 C1 . . 118.35(15) ?
F3 C6 C5 . . 118.38(15) ?
C5 C6 C1 . . 123.27(16) ?
C9 N2 H1N1 . . 117.6(16) ?
C7 N2 H1N1 . . 116.3(16) ?
C7 N2 C9 . . 125.76(16) ?
C7 N1 H1N2 . . 115.5(16) ?
C7 N1 C8 . . 125.52(16) ?
C8 N1 H1N2 . . 118.2(17) ?
N2 C9 H7A . . 109.5 ?
N2 C9 H7B . . 109.5 ?
N2 C9 H7C . . 109.5 ?
H7A C9 H7B . . 109.5 ?
H7A C9 H7C . . 109.5 ?
H7B C9 H7C . . 109.5 ?
N2 C7 S1 . . 121.44(14) ?
N1 C7 S1 . . 119.86(14) ?
N1 C7 N2 . . 118.69(17) ?
N1 C8 H9A . . 109.5 ?
N1 C8 H9B . . 109.5 ?
N1 C8 H9C . . 109.5 ?
H9A C8 H9B . . 109.5 ?
H9A C8 H9C . . 109.5 ?
H9B C8 H9C . . 109.5 ?

loop_
_geom_bond_atom_site_label_1
_geom_bond_atom_site_label_2
_geom_bond_site_symmetry_2
_geom_bond_distance
_geom_bond_publ_flag
I1 C1 . 2.0975(17) ?
I2 C3 . 2.0821(17) ?
I3 C5 . 2.1007(17) ?
F1 C2 . 1.3470(19) ?
F2 C4 . 1.346(2) ?
F3 C6 . 1.3445(19) ?
C1 C2 . 1.385(2) ?
C1 C6 . 1.386(2) ?
C2 C3 . 1.383(2) ?
C3 C4 . 1.384(2) ?
C4 C5 . 1.386(2) ?
C5 C6 . 1.382(2) ?
S1 C7 . 1.7200(18) ?
N2 H1N1 . 0.80(2) ?
N2 C9 . 1.457(2) ?
N2 C7 . 1.330(2) ?
N1 H1N2 . 0.78(2) ?
N1 C7 . 1.328(2) ?
N1 C8 . 1.453(2) ?
C9 H7A . 0.9800 ?
C9 H7B . 0.9800 ?
C9 H7C . 0.9800 ?
C8 H9A . 0.9800 ?
C8 H9B . 0.9800 ?
C8 H9C . 0.9800 ?

loop_
_geom_hbond_atom_site_label_D
_geom_hbond_atom_site_label_H
_geom_hbond_atom_site_label_A
_geom_hbond_site_symmetry_A
_geom_hbond_distance_DH
_geom_hbond_distance_HA
_geom_hbond_distance_DA
_geom_hbond_angle_DHA
N2 H1N1 I1 1_565 0.80(2) 3.04(2) 3.6907(16) 140.8(19)
N1 H1N2 S1 2_577 0.78(2) 2.60(2) 3.3493(17) 162(2)
C9 H7A I2 2_676 0.98 3.17 4.0382(19) 148.1
C9 H7B F1 . 0.98 2.54 3.090(2) 115.4
C8 H9A F2 2_676 0.98 2.46 3.331(2) 148.3

loop_
_geom_torsion_atom_site_label_1
_geom_torsion_atom_site_label_2
_geom_torsion_atom_site_label_3
_geom_torsion_atom_site_label_4
_geom_torsion_site_symmetry_1
_geom_torsion_site_symmetry_2
_geom_torsion_site_symmetry_3
_geom_torsion_site_symmetry_4
_geom_torsion
_geom_torsion_publ_flag
I1 C1 C2 F1 . . . . -0.2(2) ?
I1 C1 C2 C3 . . . . -179.69(13) ?
I1 C1 C6 F3 . . . . 2.4(2) ?
I1 C1 C6 C5 . . . . -177.70(13) ?
I2 C3 C4 F2 . . . . 1.9(2) ?
I2 C3 C4 C5 . . . . -178.13(13) ?
I3 C5 C6 F3 . . . . -5.9(2) ?
I3 C5 C6 C1 . . . . 174.17(13) ?
F1 C2 C3 I2 . . . . -2.4(2) ?
F1 C2 C3 C4 . . . . 178.36(15) ?
F2 C4 C5 I3 . . . . 4.2(2) ?
F2 C4 C5 C6 . . . . -178.76(15) ?
C1 C2 C3 I2 . . . . 177.08(13) ?
C1 C2 C3 C4 . . . . -2.1(3) ?
C2 C1 C6 F3 . . . . -178.02(15) ?
C2 C1 C6 C5 . . . . 1.9(3) ?
C2 C3 C4 F2 . . . . -178.87(15) ?
C2 C3 C4 C5 . . . . 1.1(3) ?
C3 C4 C5 I3 . . . . -175.80(13) ?
C3 C4 C5 C6 . . . . 1.3(3) ?
C4 C5 C6 F3 . . . . 177.09(15) ?
C4 C5 C6 C1 . . . . -2.8(3) ?
C6 C1 C2 F1 . . . . -179.79(15) ?
C6 C1 C2 C3 . . . . 0.7(3) ?
C9 N2 C7 S1 . . . . 1.6(2) ?
C9 N2 C7 N1 . . . . -179.53(16) ?
C8 N1 C7 S1 . . . . -178.90(14) ?
C8 N1 C7 N2 . . . . 2.3(3) ?

_cod_database_fobs_code 2022444
